data_7022215
loop_
_publ_author_name
'Zhang, Zifei'
'Li, Bao'
'Meng, Xianggao'
'Yin, Xiangbing'
'Zhang, Tianle'

_publ_section_title
;
 Assembly of three-dimensional networks based upon silver-ethynide
 complexes bearing pyridyl and carboxylate groups.
;
_journal_issue 12
_journal_name_full 'Dalton transactions (Cambridge, England : 2003)'
_journal_page_first 4306
_journal_page_last 4312
_journal_paper_doi 10.1039/c2dt32030d
_journal_volume 42
_journal_year 2013
_chemical_formula_sum 'C8 H3 Ag3 N2 O5'
_chemical_formula_weight 530.73
_chemical_name_systematic
;
?
;
_space_group_IT_number 15
_symmetry_cell_setting monoclinic
_symmetry_space_group_name_Hall '-C 2yc'
_symmetry_space_group_name_H-M 'C 1 2/c 1'
_atom_sites_solution_hydrogens geom
_atom_sites_solution_primary direct
_atom_sites_solution_secondary difmap
_audit_creation_method SHELXL-97
_cell_angle_alpha 90.00
_cell_angle_beta 111.686(2)
_cell_angle_gamma 90.00
_cell_formula_units_Z 8
_cell_length_a 12.0085(15)
_cell_length_b 15.0727(19)
_cell_length_c 12.100(2)
_cell_measurement_reflns_used 1665
_cell_measurement_temperature 273(2)
_cell_measurement_theta_max 22.67
_cell_measurement_theta_min 2.27
_cell_volume 2035.1(5)
_computing_cell_refinement 'Bruker SMART'
_computing_data_collection 'Bruker SMART'
_computing_data_reduction 'Bruker SAIT'
_computing_molecular_graphics 'Bruker SHELXTL'
_computing_publication_material 'Bruker SHELXTL'
_computing_structure_refinement 'SHELXL-97 (Sheldrick, 1997)'
_computing_structure_solution 'SHELXS-97 (Sheldrick, 1990)'
_diffrn_ambient_temperature 273(2)
_diffrn_measured_fraction_theta_full 0.989
_diffrn_measured_fraction_theta_max 0.989
_diffrn_measurement_device_type 'CCD area detector'
_diffrn_measurement_method 'phi and omega scans'
_diffrn_radiation_monochromator graphite
_diffrn_radiation_source 'fine-focus sealed tube'
_diffrn_radiation_type MoK\a
_diffrn_radiation_wavelength 0.71073
_diffrn_reflns_av_R_equivalents 0.0337
_diffrn_reflns_av_sigmaI/netI 0.0298
_diffrn_reflns_limit_h_max 13
_diffrn_reflns_limit_h_min -12
_diffrn_reflns_limit_k_max 16
_diffrn_reflns_limit_k_min -16
_diffrn_reflns_limit_l_max 11
_diffrn_reflns_limit_l_min -13
_diffrn_reflns_number 5710
_diffrn_reflns_theta_full 22.78
_diffrn_reflns_theta_max 22.78
_diffrn_reflns_theta_min 2.70
_exptl_absorpt_coefficient_mu 5.730
_exptl_absorpt_correction_T_max 0.762
_exptl_absorpt_correction_T_min 0.513
_exptl_absorpt_correction_type multi-scan
_exptl_absorpt_process_details sadabs
_exptl_crystal_colour colorless
_exptl_crystal_density_diffrn 3.464
_exptl_crystal_density_method 'not measured'
_exptl_crystal_description plate
_exptl_crystal_F_000 1968
_exptl_crystal_size_max 0.15
_exptl_crystal_size_mid 0.10
_exptl_crystal_size_min 0.05
_refine_diff_density_max 1.281
_refine_diff_density_min -0.815
_refine_diff_density_rms 0.165
_refine_ls_extinction_coef 0.00005(11)
_refine_ls_extinction_expression Fc^*^=kFc[1+0.001xFc^2^\l^3^/sin(2\q)]^-1/4^
_refine_ls_extinction_method SHELXL
_refine_ls_goodness_of_fit_ref 1.036
_refine_ls_hydrogen_treatment constr
_refine_ls_matrix_type full
_refine_ls_number_parameters 175
_refine_ls_number_reflns 1370
_refine_ls_number_restraints 37
_refine_ls_restrained_S_all 1.025
_refine_ls_R_factor_all 0.0397
_refine_ls_R_factor_gt 0.0315
_refine_ls_shift/su_max 0.001
_refine_ls_shift/su_mean 0.000
_refine_ls_structure_factor_coef Fsqd
_refine_ls_weighting_details 'calc w=1/[\s^2^(Fo^2^)+(0.0567P)^2^+25.1620P] where P=(Fo^2^+2Fc^2^)/3'
_refine_ls_weighting_scheme calc
_refine_ls_wR_factor_gt 0.0888
_refine_ls_wR_factor_ref 0.0987
_reflns_number_gt 1166
_reflns_number_total 1370
_reflns_threshold_expression >2sigma(I)
_cod_data_source_file c2dt32030d.txt
_cod_data_source_block compound-1
_cod_original_sg_symbol_H-M C2/c
_cod_database_code 7022215

loop_
_symmetry_equiv_pos_as_xyz
'x, y, z'
'-x, y, -z+1/2'
'x+1/2, y+1/2, z'
'-x+1/2, y+1/2, -z+1/2'
'-x, -y, -z'
'x, -y, z-1/2'
'-x+1/2, -y+1/2, -z'
'x+1/2, -y+1/2, z-1/2'

loop_
_atom_site_label
_atom_site_type_symbol
_atom_site_fract_x
_atom_site_fract_y
_atom_site_fract_z
_atom_site_U_iso_or_equiv
_atom_site_adp_type
_atom_site_occupancy
_atom_site_symmetry_multiplicity
_atom_site_calc_flag
_atom_site_refinement_flags
Ag3 Ag 0.33907(6) 0.60740(4) 0.66231(6) 0.0328(3) Uani 1 1 d .
Ag2 Ag 0.2500 0.7500 0.5000 0.0430(4) Uani 1 2 d S
C7 C 0.2213(8) 0.7150(6) 0.6589(8) 0.032(2) Uani 1 1 d D
C6 C 0.1927(7) 0.7570(5) 0.7281(7) 0.0239(19) Uani 1 1 d D
C4 C 0.1602(7) 0.8130(5) 0.8084(7) 0.0203(18) Uani 1 1 d U
C3 C 0.1231(7) 0.7827(5) 0.8986(7) 0.0224(18) Uani 1 1 d U
H3 H 0.1180 0.7221 0.9104 0.027 Uiso 1 1 calc R
Ag4 Ag 0.5000 0.78966(7) 0.7500 0.0531(4) Uani 1 2 d S
Ag1 Ag 0.07428(7) 0.61588(5) 0.57413(8) 0.0530(3) Uani 1 1 d .
O1 O 0.0410(5) 0.7340(4) 1.0833(5) 0.0288(14) Uani 1 1 d .
O2 O 0.0250(5) 0.8769(4) 1.1205(5) 0.0307(14) Uani 1 1 d .
O3 O 0.1612(10) 0.5738(6) 0.3594(10) 0.092(3) Uani 1 1 d .
N1 N 0.1448(6) 0.9630(5) 0.8659(6) 0.0307(17) Uani 1 1 d .
C8 C 0.0492(7) 0.8154(5) 1.0657(7) 0.0210(18) Uani 1 1 d .
N2 N 0.1188(7) 0.5027(6) 0.3713(8) 0.046(2) Uani 1 1 d U
O5 O 0.1433(10) 0.4365(7) 0.3276(10) 0.104(4) Uani 1 1 d .
C1 C 0.1084(7) 0.9318(5) 0.9515(8) 0.027(2) Uani 1 1 d .
H1 H 0.0920 0.9728 1.0009 0.033 Uiso 1 1 calc R
C2 C 0.0940(7) 0.8429(5) 0.9703(7) 0.0213(18) Uani 1 1 d .
C5 C 0.1707(8) 0.9045(6) 0.7987(8) 0.028(2) Uani 1 1 d U
H5 H 0.1978 0.9254 0.7409 0.034 Uiso 1 1 calc R
O4A O 0.0402(15) 0.5129(12) 0.4182(15) 0.079(5) Uani 0.60 1 d PU
O4B O 0.0826(17) 0.4792(13) 0.4503(17) 0.049(5) Uani 0.40 1 d PU

loop_
_atom_site_aniso_label
_atom_site_aniso_U_11
_atom_site_aniso_U_22
_atom_site_aniso_U_33
_atom_site_aniso_U_23
_atom_site_aniso_U_13
_atom_site_aniso_U_12
Ag3 0.0457(5) 0.0251(4) 0.0335(5) -0.0006(3) 0.0216(4) 0.0094(3)
Ag2 0.0584(7) 0.0471(7) 0.0366(7) 0.0170(5) 0.0329(6) 0.0147(5)
C7 0.032(5) 0.027(5) 0.036(6) 0.002(4) 0.013(4) 0.002(4)
C6 0.034(5) 0.022(4) 0.020(5) 0.000(4) 0.014(4) -0.006(4)
C4 0.024(4) 0.025(4) 0.017(4) 0.001(3) 0.014(3) 0.004(3)
C3 0.026(4) 0.023(4) 0.022(4) 0.002(3) 0.014(3) 0.007(3)
Ag4 0.1034(10) 0.0352(7) 0.0442(7) 0.000 0.0547(7) 0.000
Ag1 0.0450(5) 0.0352(5) 0.0708(7) -0.0077(4) 0.0122(4) -0.0116(3)
O1 0.047(4) 0.025(4) 0.023(3) 0.000(3) 0.023(3) -0.003(3)
O2 0.043(4) 0.032(3) 0.024(3) -0.003(3) 0.021(3) 0.002(3)
O3 0.122(8) 0.050(5) 0.127(9) 0.002(5) 0.072(7) -0.027(5)
N1 0.042(4) 0.021(4) 0.036(5) 0.005(3) 0.022(4) 0.005(3)
C8 0.019(4) 0.026(5) 0.018(4) -0.005(4) 0.007(4) 0.000(3)
N2 0.047(2) 0.047(2) 0.047(2) -0.0005(10) 0.0181(12) -0.0002(10)
O5 0.118(8) 0.058(6) 0.116(9) -0.027(6) 0.018(7) 0.027(6)
C1 0.033(5) 0.024(5) 0.027(5) -0.001(4) 0.013(4) -0.001(4)
C2 0.025(4) 0.026(4) 0.016(4) 0.001(4) 0.011(3) 0.005(4)
C5 0.036(5) 0.032(4) 0.028(5) 0.005(4) 0.026(4) 0.001(4)
O4A 0.079(5) 0.079(5) 0.079(5) -0.0005(11) 0.029(2) -0.0003(11)
O4B 0.049(5) 0.049(5) 0.049(5) 0.0005(11) 0.018(2) -0.0007(11)

loop_
_atom_type_symbol
_atom_type_description
_atom_type_scat_dispersion_real
_atom_type_scat_dispersion_imag
_atom_type_scat_source
C C 0.0033 0.0016 'International Tables Vol C Tables 4.2.6.8 and 6.1.1.4'
H H 0.0000 0.0000 'International Tables Vol C Tables 4.2.6.8 and 6.1.1.4'
N N 0.0061 0.0033 'International Tables Vol C Tables 4.2.6.8 and 6.1.1.4'
O O 0.0106 0.0060 'International Tables Vol C Tables 4.2.6.8 and 6.1.1.4'
Ag Ag -0.8971 1.1015 'International Tables Vol C Tables 4.2.6.8 and 6.1.1.4'

loop_
_geom_angle_atom_site_label_1
_geom_angle_atom_site_label_2
_geom_angle_atom_site_label_3
_geom_angle
_geom_angle_site_symmetry_1
_geom_angle_site_symmetry_3
C7 Ag3 N1 146.4(3) . 4_546
C7 Ag3 O2 124.2(3) . 8_565
N1 Ag3 O2 85.7(2) 4_546 8_565
C7 Ag3 O2 96.7(3) . 7_567
N1 Ag3 O2 101.0(2) 4_546 7_567
O2 Ag3 O2 85.38(19) 8_565 7_567
C7 Ag3 Ag2 48.4(2) . .
N1 Ag3 Ag2 131.81(19) 4_546 .
O2 Ag3 Ag2 85.65(13) 8_565 .
O2 Ag3 Ag2 125.36(13) 7_567 .
C7 Ag3 Ag1 49.2(2) . .
N1 Ag3 Ag1 97.46(19) 4_546 .
O2 Ag3 Ag1 148.42(14) 8_565 .
O2 Ag3 Ag1 124.26(13) 7_567 .
Ag2 Ag3 Ag1 68.79(2) . .
C7 Ag3 Ag4 71.3(2) . .
N1 Ag3 Ag4 142.24(19) 4_546 .
O2 Ag3 Ag4 61.40(13) 8_565 .
O2 Ag3 Ag4 60.93(13) 7_567 .
Ag2 Ag3 Ag4 67.579(19) . .
Ag1 Ag3 Ag4 120.23(3) . .
C7 Ag2 C7 179.999(2) 7_566 .
C7 Ag2 Ag3 131.5(2) 7_566 .
C7 Ag2 Ag3 48.5(2) . .
C7 Ag2 Ag3 48.5(2) 7_566 7_566
C7 Ag2 Ag3 131.5(2) . 7_566
Ag3 Ag2 Ag3 180.0 . 7_566
C7 Ag2 Ag1 43.0(2) 7_566 7_566
C7 Ag2 Ag1 137.0(2) . 7_566
Ag3 Ag2 Ag1 122.68(2) . 7_566
Ag3 Ag2 Ag1 57.32(2) 7_566 7_566
C7 Ag2 Ag1 137.0(2) 7_566 .
C7 Ag2 Ag1 43.0(2) . .
Ag3 Ag2 Ag1 57.32(2) . .
Ag3 Ag2 Ag1 122.68(2) 7_566 .
Ag1 Ag2 Ag1 180.00(2) 7_566 .
C6 C7 Ag2 132.9(7) . .
C6 C7 Ag3 138.2(8) . .
Ag2 C7 Ag3 83.1(3) . .
C6 C7 Ag1 106.9(7) . .
Ag2 C7 Ag1 96.6(3) . .
Ag3 C7 Ag1 84.7(3) . .
C7 C6 C4 176.2(9) . .
C5 C4 C3 117.0(7) . .
C5 C4 C6 117.8(7) . .
C3 C4 C6 125.2(7) . .
C2 C3 C4 120.1(8) . .
C2 C3 H3 120.0 . .
C4 C3 H3 120.0 . .
O1 Ag4 O1 161.9(3) 7_567 8_565
O1 Ag4 Ag3 82.95(15) 7_567 2_656
O1 Ag4 Ag3 82.03(14) 8_565 2_656
O1 Ag4 Ag3 82.03(15) 7_567 .
O1 Ag4 Ag3 82.95(15) 8_565 .
Ag3 Ag4 Ag3 67.31(3) 2_656 .
C7 Ag1 O4B 160.2(5) . 5_566
C7 Ag1 O4A 132.5(5) . .
O4B Ag1 O4A 66.1(6) 5_566 .
C7 Ag1 O4A 152.1(5) . 5_566
O4B Ag1 O4A 17.5(5) 5_566 5_566
O4A Ag1 O4A 64.3(7) . 5_566
C7 Ag1 O4B 127.2(5) . .
O4B Ag1 O4B 68.4(7) 5_566 .
O4A Ag1 O4B 16.1(5) . .
O4A Ag1 O4B 61.4(5) 5_566 .
C7 Ag1 Ag3 46.1(2) . .
O4B Ag1 Ag3 137.7(5) 5_566 .
O4A Ag1 Ag3 96.1(4) . .
O4A Ag1 Ag3 120.4(4) 5_566 .
O4B Ag1 Ag3 84.7(4) . .
C7 Ag1 Ag2 40.5(2) . .
O4B Ag1 Ag2 158.4(5) 5_566 .
O4A Ag1 Ag2 97.2(4) . .
O4A Ag1 Ag2 161.0(4) 5_566 .
O4B Ag1 Ag2 99.6(4) . .
Ag3 Ag1 Ag2 53.89(2) . .
C8 O1 Ag4 111.1(5) . 7_567
C8 O2 Ag3 126.1(5) . 8_466
C8 O2 Ag3 115.8(5) . 7_567
Ag3 O2 Ag3 93.60(18) 8_466 7_567
C5 N1 C1 117.4(7) . .
C5 N1 Ag3 120.6(6) . 4_556
C1 N1 Ag3 122.0(5) . 4_556
O2 C8 O1 126.5(7) . .
O2 C8 C2 115.3(7) . .
O1 C8 C2 118.2(7) . .
O5 N2 O3 119.4(11) . .
O5 N2 O4B 108.2(13) . .
O3 N2 O4B 128.6(13) . .
O5 N2 O4A 129.0(13) . .
O3 N2 O4A 110.9(12) . .
O4B N2 O4A 33.3(10) . .
N1 C1 C2 124.1(8) . .
N1 C1 H1 117.9 . .
C2 C1 H1 117.9 . .
C1 C2 C3 117.1(7) . .
C1 C2 C8 119.8(7) . .
C3 C2 C8 123.1(7) . .
N1 C5 C4 124.3(8) . .
N1 C5 H5 117.9 . .
C4 C5 H5 117.9 . .
O4B O4A N2 70(2) . .
O4B O4A Ag1 99(2) . .
N2 O4A Ag1 119.8(11) . .
O4B O4A Ag1 73(2) . 5_566
N2 O4A Ag1 116.6(11) . 5_566
Ag1 O4A Ag1 115.7(7) . 5_566
O4A O4B N2 76(2) . .
O4A O4B Ag1 89(2) . 5_566
N2 O4B Ag1 125.7(13) . 5_566
O4A O4B Ag1 65(2) . .
N2 O4B Ag1 108.8(12) . .
Ag1 O4B Ag1 111.6(7) 5_566 .

loop_
_geom_bond_atom_site_label_1
_geom_bond_atom_site_label_2
_geom_bond_distance
_geom_bond_site_symmetry_2
Ag3 C7 2.141(8) .
Ag3 N1 2.223(7) 4_546
Ag3 O2 2.476(6) 8_565
Ag3 O2 2.541(6) 7_567
Ag3 Ag2 2.8405(7) .
Ag3 Ag1 2.9593(11) .
Ag3 Ag4 3.3002(12) .
Ag2 C7 2.140(9) 7_566
Ag2 C7 2.140(9) .
Ag2 Ag3 2.8406(7) 7_566
Ag2 Ag1 3.2775(9) 7_566
Ag2 Ag1 3.2776(9) .
C7 C6 1.198(8) .
C7 Ag1 2.250(9) .
C6 C4 1.445(11) .
C4 C5 1.393(12) .
C4 C3 1.399(11) .
C3 C2 1.387(11) .
C3 H3 0.9300 .
Ag4 O1 2.274(5) 7_567
Ag4 O1 2.274(5) 8_565
Ag4 Ag3 3.3002(12) 2_656
Ag1 O4B 2.298(18) 5_566
Ag1 O4A 2.359(17) .
Ag1 O4A 2.401(17) 5_566
Ag1 O4B 2.571(19) .
O1 C8 1.255(10) .
O1 Ag4 2.274(5) 7_567
O2 C8 1.235(9) .
O2 Ag3 2.476(6) 8_466
O2 Ag3 2.541(6) 7_567
O3 N2 1.218(12) .
N1 C5 1.312(11) .
N1 C1 1.348(11) .
N1 Ag3 2.223(7) 4_556
C8 C2 1.501(11) .
N2 O5 1.215(12) .
N2 O4B 1.24(2) .
N2 O4A 1.277(18) .
C1 C2 1.382(12) .
C1 H1 0.9300 .
C5 H5 0.9300 .
O4A O4B 0.72(2) .
O4A Ag1 2.401(17) 5_566
O4B Ag1 2.298(18) 5_566
